data_4083133
loop_
_publ_author_name
'Saleem, Fariha'
'Rao, Gyandshwar Kumar'
'Kumar, Arun'
'Mukherjee, Goutam'
'Singh, Ajai K.'

_publ_section_title
;
 Catalyst Activation with Cp*RhIII/IrIII--1,2,3-Triazole-Based
 Organochalcogen Ligand Complexes: Transfer Hydrogenation via Loss of Cp*
 andN-MethylmorpholineN-Oxide Based vs Oppenauer-Type Oxidation
;
_journal_issue 9
_journal_name_full Organometallics
_journal_page_first 2341
_journal_paper_doi 10.1021/om500266p
_journal_volume 33
_journal_year 2014
_chemical_formula_moiety '2(C25 H28 Cl N3 Rh S), 2(F6 P), C2 H3 N'
_chemical_formula_sum 'C26 H29.5 Cl F6 N3.5 P Rh S'
_chemical_formula_weight 706.43
_chemical_name_systematic
; 
 ? 
;
_space_group_IT_number 14
_symmetry_cell_setting monoclinic
_symmetry_space_group_name_Hall '-P 2ybc'
_symmetry_space_group_name_H-M 'P 1 21/c 1'
_atom_sites_solution_hydrogens geom
_atom_sites_solution_primary direct
_atom_sites_solution_secondary difmap
_audit_creation_method SHELXL-97
_cell_angle_alpha 90.00
_cell_angle_beta 110.217(3)
_cell_angle_gamma 90.00
_cell_formula_units_Z 8
_cell_length_a 20.192(3)
_cell_length_b 12.519(2)
_cell_length_c 25.039(4)
_cell_measurement_reflns_used 3288
_cell_measurement_temperature 293(2)
_cell_measurement_theta_max 17.03
_cell_measurement_theta_min 2.25
_cell_volume 5939.5(16)
_computing_cell_refinement 'Bruker SMART'
_computing_data_collection 'Bruker SMART'
_computing_data_reduction 'Bruker SAINT'
_computing_molecular_graphics 'Bruker SHELXTL'
_computing_publication_material 'Bruker SHELXTL'
_computing_structure_refinement 'SHELXL-97 (Sheldrick, 1997)'
_computing_structure_solution 'SHELXS-97 (Sheldrick, 1990)'
_diffrn_ambient_temperature 293(2)
_diffrn_measured_fraction_theta_full 0.999
_diffrn_measured_fraction_theta_max 0.999
_diffrn_measurement_device_type 'CCD area detector'
_diffrn_measurement_method 'phi and omega scans'
_diffrn_radiation_monochromator graphite
_diffrn_radiation_source 'fine-focus sealed tube'
_diffrn_radiation_type MoK\a
_diffrn_radiation_wavelength 0.71073
_diffrn_reflns_av_R_equivalents 0.1096
_diffrn_reflns_av_sigmaI/netI 0.0980
_diffrn_reflns_limit_h_max 24
_diffrn_reflns_limit_h_min -24
_diffrn_reflns_limit_k_max 14
_diffrn_reflns_limit_k_min -14
_diffrn_reflns_limit_l_max 29
_diffrn_reflns_limit_l_min -29
_diffrn_reflns_number 56147
_diffrn_reflns_theta_full 25.00
_diffrn_reflns_theta_max 25.00
_diffrn_reflns_theta_min 1.07
_exptl_absorpt_coefficient_mu 0.847
_exptl_absorpt_correction_T_max 0.842
_exptl_absorpt_correction_T_min 0.754
_exptl_absorpt_correction_type multi-scan
_exptl_absorpt_process_details '(SADABS; Bruker, 2000)'
_exptl_crystal_colour Red
_exptl_crystal_density_diffrn 1.580
_exptl_crystal_density_meas 1.580
_exptl_crystal_density_method 'not measured'
_exptl_crystal_description block
_exptl_crystal_F_000 2856.0
_exptl_crystal_size_max 0.33
_exptl_crystal_size_mid 0.28
_exptl_crystal_size_min 0.20
_refine_diff_density_max 0.921
_refine_diff_density_min -0.552
_refine_diff_density_rms 0.107
_refine_ls_extinction_method none
_refine_ls_goodness_of_fit_ref 1.046
_refine_ls_hydrogen_treatment constr
_refine_ls_matrix_type full
_refine_ls_number_parameters 723
_refine_ls_number_reflns 10448
_refine_ls_number_restraints 0
_refine_ls_restrained_S_all 1.046
_refine_ls_R_factor_all 0.1207
_refine_ls_R_factor_gt 0.0683
_refine_ls_shift/su_max 0.001
_refine_ls_shift/su_mean 0.000
_refine_ls_structure_factor_coef Fsqd
_refine_ls_weighting_details 'calc w=1/[\s^2^(Fo^2^)+(0.0726P)^2^+9.1625P] where P=(Fo^2^+2Fc^2^)/3'
_refine_ls_weighting_scheme calc
_refine_ls_wR_factor_gt 0.1595
_refine_ls_wR_factor_ref 0.1835
_reflns_number_gt 6405
_reflns_number_total 10448
_reflns_threshold_expression >2sigma(I)
_cod_data_source_file om500266p_si_002.cif
_cod_data_source_block Complex3
_cod_depositor_comments
;
The following automatic conversions were performed:

'_symmetry_cell_setting' value 'Monoclinic' changed to 'monoclinic'
according to
/usr/data/users/saulius/crontab/automatic-downloads/rss-feeds/ACS/lib/dictionaries/cif_core.dic
dictionary named 'cif_core.dic' version 2.4.2 from 2011-04-26.

Automatic conversion script
Id: cif_fix_values 2281 2013-09-26 08:29:07Z andrius 

 Adding full bibliography for 4083132--4083134.cif.
;
_cod_original_cell_volume 5939.4(17)
_cod_original_sg_symbol_H-M P2(1)/c
_cod_database_code 4083133

loop_
_symmetry_equiv_pos_as_xyz
'x, y, z'
'-x, y+1/2, -z+1/2'
'-x, -y, -z'
'x, -y-1/2, z-1/2'

loop_
_atom_site_label
_atom_site_type_symbol
_atom_site_fract_x
_atom_site_fract_y
_atom_site_fract_z
_atom_site_U_iso_or_equiv
_atom_site_adp_type
_atom_site_occupancy
_atom_site_symmetry_multiplicity
_atom_site_calc_flag
_atom_site_refinement_flags
Rh1 Rh 0.74235(3) 0.64111(4) 0.40939(2) 0.04232(18) Uani 1 1 d .
Rh2 Rh 0.28238(3) 0.85735(5) 0.85400(2) 0.04326(19) Uani 1 1 d .
S1 S 0.76547(10) 0.78597(15) 0.47811(8) 0.0503(5) Uani 1 1 d .
S2 S 0.30133(10) 0.73988(16) 0.93417(8) 0.0501(5) Uani 1 1 d .
Cl2 Cl 0.39130(10) 0.93447(17) 0.91276(9) 0.0648(6) Uani 1 1 d .
Cl1 Cl 0.83837(11) 0.56055(18) 0.48346(9) 0.0687(6) Uani 1 1 d .
P1 P 0.57269(14) 0.81490(18) 0.58230(11) 0.0667(7) Uani 1 1 d .
N6 N 0.3656(3) 0.7273(5) 0.7907(2) 0.0488(15) Uani 1 1 d .
N2 N 0.8161(3) 0.7329(5) 0.3866(3) 0.0468(15) Uani 1 1 d .
N3 N 0.8293(3) 0.7351(5) 0.3387(2) 0.0453(15) Uani 1 1 d .
N4 N 0.3861(3) 0.6737(5) 0.8763(3) 0.0484(15) Uani 1 1 d .
N5 N 0.3475(3) 0.7415(5) 0.8354(2) 0.0447(14) Uani 1 1 d .
N1 N 0.8584(3) 0.8037(5) 0.4228(3) 0.0510(16) Uani 1 1 d .
C26 C 0.2393(4) 0.6342(6) 0.9174(3) 0.057(2) Uani 1 1 d .
C8 C 0.9001(4) 0.8522(6) 0.3983(4) 0.057(2) Uani 1 1 d .
H8 H 0.9343 0.9039 0.4142 0.068 Uiso 1 1 calc R
C1 C 0.7167(4) 0.9021(6) 0.4488(3) 0.0488(19) Uani 1 1 d .
C7 C 0.8538(4) 0.8183(7) 0.4791(3) 0.059(2) Uani 1 1 d .
H7A H 0.8649 0.8917 0.4912 0.070 Uiso 1 1 calc R
H7B H 0.8879 0.7725 0.5062 0.070 Uiso 1 1 calc R
F1 F 0.5402(4) 0.8696(5) 0.6242(4) 0.145(3) Uani 1 1 d .
C33 C 0.4277(4) 0.6154(6) 0.8571(3) 0.0500(19) Uani 1 1 d .
H33 H 0.4592 0.5628 0.8768 0.060 Uiso 1 1 calc R
C34 C 0.4147(4) 0.6484(5) 0.8021(3) 0.0427(17) Uani 1 1 d .
C40 C 0.4400(4) 0.6734(6) 0.7129(3) 0.0480(19) Uani 1 1 d .
H40 H 0.4131 0.7356 0.7061 0.058 Uiso 1 1 calc R
C2 C 0.6623(4) 0.9275(7) 0.4672(3) 0.062(2) Uani 1 1 d .
H2 H 0.6533 0.8840 0.4941 0.075 Uiso 1 1 calc R
C39 C 0.4725(4) 0.6436(7) 0.6755(4) 0.059(2) Uani 1 1 d .
H39 H 0.4681 0.6865 0.6441 0.071 Uiso 1 1 calc R
C32 C 0.3810(4) 0.6763(6) 0.9331(3) 0.053(2) Uani 1 1 d .
H32A H 0.4214 0.7143 0.9587 0.064 Uiso 1 1 calc R
H32B H 0.3825 0.6038 0.9471 0.064 Uiso 1 1 calc R
C38 C 0.5115(4) 0.5509(8) 0.6835(4) 0.068(2) Uani 1 1 d .
H38 H 0.5329 0.5302 0.6577 0.082 Uiso 1 1 calc R
P2 P 0.05908(14) 0.8182(2) 0.56674(14) 0.0856(9) Uani 1 1 d .
C3 C 0.6209(4) 1.0154(7) 0.4471(4) 0.065(2) Uani 1 1 d .
H3 H 0.5837 1.0306 0.4598 0.078 Uiso 1 1 calc R
C44 C 0.2448(4) 0.9917(7) 0.7985(4) 0.062(2) Uani 1 1 d .
C16 C 0.6504(5) 0.6455(8) 0.3347(4) 0.076(3) Uani 1 1 d .
C17 C 0.6284(4) 0.6313(7) 0.3794(4) 0.068(3) Uani 1 1 d .
C9 C 0.8811(4) 0.8090(6) 0.3451(4) 0.052(2) Uani 1 1 d .
C45 C 0.2180(4) 0.9028(8) 0.7687(3) 0.065(2) Uani 1 1 d .
C35 C 0.4465(4) 0.6130(6) 0.7605(3) 0.0472(19) Uani 1 1 d .
F7 F 0.1099(4) 0.7317(6) 0.5962(4) 0.176(4) Uani 1 1 d .
C10 C 0.9087(4) 0.8307(7) 0.2991(3) 0.055(2) Uani 1 1 d .
C13 C 0.9615(5) 0.8672(9) 0.2113(5) 0.083(3) Uani 1 1 d .
H13 H 0.9787 0.8797 0.1819 0.100 Uiso 1 1 calc R
F6 F 0.5931(4) 0.7194(6) 0.6224(4) 0.163(4) Uani 1 1 d .
C42 C 0.1770(4) 0.9122(8) 0.8426(4) 0.064(2) Uani 1 1 d .
C20 C 0.6911(5) 0.5604(12) 0.3314(5) 0.090(4) Uani 1 1 d .
C41 C 0.1754(4) 0.8457(7) 0.7951(4) 0.073(3) Uani 1 1 d .
C43 C 0.2206(5) 0.9994(7) 0.8450(4) 0.063(2) Uani 1 1 d .
C14 C 0.9248(5) 0.7773(8) 0.2122(4) 0.085(3) Uani 1 1 d .
H14 H 0.9170 0.7272 0.1833 0.102 Uiso 1 1 calc R
C18 C 0.6589(5) 0.5360(9) 0.4078(4) 0.080(3) Uani 1 1 d .
C28 C 0.1381(5) 0.5603(8) 0.9322(4) 0.079(3) Uani 1 1 d .
H28 H 0.1039 0.5636 0.9492 0.095 Uiso 1 1 calc R
F12 F 0.1166(4) 0.8963(7) 0.5701(5) 0.184(4) Uani 1 1 d .
C27 C 0.1911(5) 0.6343(7) 0.9458(4) 0.065(2) Uani 1 1 d .
H27 H 0.1949 0.6846 0.9741 0.078 Uiso 1 1 calc R
C11 C 0.9463(5) 0.9205(8) 0.2983(4) 0.078(3) Uani 1 1 d .
H11 H 0.9545 0.9703 0.3275 0.093 Uiso 1 1 calc R
F3 F 0.5506(5) 0.9153(7) 0.5440(4) 0.185(4) Uani 1 1 d .
C36 C 0.4864(4) 0.5206(7) 0.7700(4) 0.064(2) Uani 1 1 d .
H36 H 0.4922 0.4792 0.8022 0.076 Uiso 1 1 calc R
F2 F 0.4989(5) 0.7610(8) 0.5576(3) 0.193(4) Uani 1 1 d .
C37 C 0.5179(5) 0.4901(7) 0.7305(4) 0.073(3) Uani 1 1 d .
H37 H 0.5438 0.4271 0.7363 0.088 Uiso 1 1 calc R
C4 C 0.6339(5) 1.0795(7) 0.4092(4) 0.081(3) Uani 1 1 d .
H4 H 0.6041 1.1370 0.3940 0.098 Uiso 1 1 calc R
C19 C 0.6970(5) 0.4904(8) 0.3736(7) 0.098(4) Uani 1 1 d .
C6 C 0.7314(5) 0.9701(8) 0.4116(4) 0.094(4) Uani 1 1 d .
H6 H 0.7688 0.9554 0.3991 0.113 Uiso 1 1 calc R
C12 C 0.9729(5) 0.9392(9) 0.2546(5) 0.086(3) Uani 1 1 d .
H12 H 0.9985 1.0011 0.2549 0.103 Uiso 1 1 calc R
C31 C 0.2352(5) 0.5565(8) 0.8780(4) 0.083(3) Uani 1 1 d .
H31 H 0.2670 0.5563 0.8585 0.099 Uiso 1 1 calc R
C30 C 0.1838(6) 0.4783(8) 0.8669(5) 0.103(4) Uani 1 1 d .
H30 H 0.1823 0.4236 0.8414 0.124 Uiso 1 1 calc R
F4 F 0.6029(7) 0.7646(6) 0.5422(5) 0.258(7) Uani 1 1 d .
F8 F 0.0665(7) 0.8624(9) 0.6255(5) 0.227(5) Uani 1 1 d .
F11 F 0.0429(9) 0.7832(12) 0.5095(4) 0.304(8) Uani 1 1 d .
C15 C 0.8985(5) 0.7586(8) 0.2559(4) 0.077(3) Uani 1 1 d .
H15 H 0.8735 0.6961 0.2557 0.092 Uiso 1 1 calc R
F10 F 0.0031(4) 0.9102(6) 0.5445(5) 0.204(5) Uani 1 1 d .
C29 C 0.1350(5) 0.4816(9) 0.8938(5) 0.090(3) Uani 1 1 d .
H29 H 0.0997 0.4301 0.8857 0.108 Uiso 1 1 calc R
C49 C 0.2367(6) 1.0897(9) 0.8885(5) 0.127(5) Uani 1 1 d .
H49A H 0.2155 1.1546 0.8700 0.191 Uiso 1 1 calc R
H49B H 0.2868 1.0990 0.9052 0.191 Uiso 1 1 calc R
H49C H 0.2178 1.0722 0.9178 0.191 Uiso 1 1 calc R
C48 C 0.1359(6) 0.8921(9) 0.8817(5) 0.116(4) Uani 1 1 d .
H48A H 0.1670 0.8968 0.9205 0.173 Uiso 1 1 calc R
H48B H 0.1153 0.8220 0.8746 0.173 Uiso 1 1 calc R
H48C H 0.0992 0.9445 0.8748 0.173 Uiso 1 1 calc R
C50 C 0.2896(5) 1.0745(10) 0.7832(5) 0.126(5) Uani 1 1 d .
H50A H 0.3098 1.0443 0.7571 0.188 Uiso 1 1 calc R
H50B H 0.3268 1.0972 0.8171 0.188 Uiso 1 1 calc R
H50C H 0.2609 1.1348 0.7658 0.188 Uiso 1 1 calc R
F9 F -0.0014(4) 0.7414(7) 0.5660(7) 0.262(7) Uani 1 1 d .
C47 C 0.1301(6) 0.7479(10) 0.7744(6) 0.159(6) Uani 1 1 d .
H47A H 0.0857 0.7686 0.7467 0.238 Uiso 1 1 calc R
H47B H 0.1222 0.7137 0.8059 0.238 Uiso 1 1 calc R
H47C H 0.1537 0.6992 0.7573 0.238 Uiso 1 1 calc R
F5 F 0.6399(5) 0.8740(9) 0.6069(6) 0.232(5) Uani 1 1 d .
C5 C 0.6907(6) 1.0611(9) 0.3925(5) 0.119(5) Uani 1 1 d .
H5 H 0.7020 1.1091 0.3685 0.143 Uiso 1 1 calc R
C46 C 0.2288(6) 0.8664(12) 0.7156(4) 0.153(7) Uani 1 1 d .
H46A H 0.2036 0.9127 0.6847 0.230 Uiso 1 1 calc R
H46B H 0.2116 0.7947 0.7070 0.230 Uiso 1 1 calc R
H46C H 0.2783 0.8684 0.7210 0.230 Uiso 1 1 calc R
C23 C 0.5800(6) 0.6996(13) 0.3983(8) 0.217(11) Uani 1 1 d .
H23A H 0.5933 0.7732 0.3982 0.325 Uiso 1 1 calc R
H23B H 0.5830 0.6793 0.4360 0.325 Uiso 1 1 calc R
H23C H 0.5324 0.6903 0.3727 0.325 Uiso 1 1 calc R
C22 C 0.6298(8) 0.7357(14) 0.2914(7) 0.243(12) Uani 1 1 d .
H22A H 0.6016 0.7869 0.3024 0.364 Uiso 1 1 calc R
H22B H 0.6033 0.7072 0.2546 0.364 Uiso 1 1 calc R
H22C H 0.6717 0.7698 0.2898 0.364 Uiso 1 1 calc R
C21 C 0.7215(8) 0.5402(17) 0.2850(7) 0.259(14) Uani 1 1 d .
H21A H 0.7636 0.5817 0.2922 0.389 Uiso 1 1 calc R
H21B H 0.6876 0.5603 0.2489 0.389 Uiso 1 1 calc R
H21C H 0.7325 0.4657 0.2844 0.389 Uiso 1 1 calc R
C24 C 0.6492(10) 0.4839(17) 0.4585(5) 0.281(15) Uani 1 1 d .
H24A H 0.6479 0.5376 0.4855 0.422 Uiso 1 1 calc R
H24B H 0.6878 0.4361 0.4759 0.422 Uiso 1 1 calc R
H24C H 0.6057 0.4445 0.4466 0.422 Uiso 1 1 calc R
C25 C 0.7373(8) 0.3884(11) 0.3833(11) 0.301(18) Uani 1 1 d .
H25A H 0.7142 0.3391 0.3533 0.451 Uiso 1 1 calc R
H25B H 0.7395 0.3585 0.4192 0.451 Uiso 1 1 calc R
H25C H 0.7843 0.4019 0.3837 0.451 Uiso 1 1 calc R
C52 C 0.0631(8) 0.0162(10) 0.1358(8) 0.106(5) Uani 1 1 d .
N7 N 0.0934(8) 0.0042(12) 0.1835(6) 0.151(5) Uani 1 1 d .
C51 C 0.0265(7) 0.0294(12) 0.0778(6) 0.134(5) Uani 1 1 d .
H51A H -0.0011 -0.0333 0.0630 0.201 Uiso 1 1 calc R
H51B H 0.0595 0.0403 0.0584 0.201 Uiso 1 1 calc R
H51C H -0.0041 0.0902 0.0720 0.201 Uiso 1 1 calc R

loop_
_atom_site_aniso_label
_atom_site_aniso_U_11
_atom_site_aniso_U_22
_atom_site_aniso_U_33
_atom_site_aniso_U_23
_atom_site_aniso_U_13
_atom_site_aniso_U_12
Rh1 0.0375(3) 0.0415(3) 0.0460(4) 0.0003(3) 0.0120(3) 0.0017(3)
Rh2 0.0438(4) 0.0466(4) 0.0396(3) -0.0003(3) 0.0147(3) -0.0020(3)
S1 0.0531(12) 0.0518(12) 0.0465(11) -0.0009(9) 0.0178(10) 0.0006(9)
S2 0.0593(13) 0.0528(12) 0.0420(11) -0.0006(9) 0.0223(10) -0.0037(10)
Cl2 0.0535(12) 0.0664(14) 0.0656(14) -0.0025(11) 0.0094(11) -0.0159(10)
Cl1 0.0555(13) 0.0693(14) 0.0703(14) 0.0167(11) 0.0079(11) 0.0109(11)
P1 0.0834(18) 0.0498(13) 0.0786(17) 0.0125(12) 0.0428(15) 0.0153(13)
N6 0.050(4) 0.055(4) 0.043(4) 0.009(3) 0.017(3) 0.006(3)
N2 0.038(3) 0.049(4) 0.053(4) -0.008(3) 0.016(3) -0.008(3)
N3 0.035(3) 0.055(4) 0.044(4) -0.004(3) 0.010(3) -0.008(3)
N4 0.053(4) 0.047(4) 0.045(4) 0.004(3) 0.016(3) -0.002(3)
N5 0.047(4) 0.052(4) 0.037(3) 0.005(3) 0.016(3) 0.005(3)
N1 0.046(4) 0.049(4) 0.060(4) -0.010(3) 0.020(3) -0.008(3)
C26 0.063(5) 0.057(5) 0.058(5) 0.004(4) 0.030(4) -0.008(4)
C8 0.049(5) 0.049(5) 0.069(6) -0.010(4) 0.016(4) -0.011(4)
C1 0.054(5) 0.046(4) 0.049(5) 0.000(4) 0.023(4) 0.002(4)
C7 0.053(5) 0.064(5) 0.051(5) -0.011(4) 0.008(4) 0.002(4)
F1 0.206(8) 0.092(5) 0.201(8) -0.034(5) 0.153(7) -0.020(5)
C33 0.055(5) 0.042(4) 0.057(5) 0.006(4) 0.025(4) 0.005(4)
C34 0.039(4) 0.037(4) 0.052(5) -0.004(4) 0.015(3) -0.009(3)
C40 0.054(5) 0.046(4) 0.046(5) -0.003(4) 0.019(4) 0.001(4)
C2 0.067(6) 0.072(6) 0.058(5) -0.002(5) 0.035(5) 0.001(5)
C39 0.060(5) 0.063(5) 0.058(5) -0.003(4) 0.025(4) -0.008(5)
C32 0.060(5) 0.060(5) 0.041(4) 0.004(4) 0.019(4) -0.003(4)
C38 0.058(6) 0.090(7) 0.065(6) -0.017(5) 0.030(5) -0.010(5)
P2 0.0682(18) 0.0682(17) 0.090(2) 0.0065(15) -0.0117(15) -0.0037(14)
C3 0.065(6) 0.069(6) 0.068(6) -0.013(5) 0.032(5) 0.021(5)
C44 0.054(5) 0.073(6) 0.054(5) 0.033(5) 0.011(4) -0.007(4)
C16 0.057(6) 0.086(7) 0.067(6) 0.026(6) -0.004(5) -0.029(5)
C17 0.040(5) 0.068(6) 0.091(7) -0.038(6) 0.017(5) -0.009(4)
C9 0.036(4) 0.051(5) 0.072(6) -0.008(4) 0.021(4) 0.003(4)
C45 0.034(5) 0.107(8) 0.041(5) -0.001(5) -0.004(4) 0.016(5)
C35 0.036(4) 0.048(5) 0.062(5) -0.006(4) 0.021(4) -0.011(3)
F7 0.118(6) 0.095(5) 0.247(10) 0.000(6) -0.024(6) 0.038(4)
C10 0.041(4) 0.071(6) 0.055(5) 0.000(4) 0.018(4) -0.002(4)
C13 0.081(7) 0.105(9) 0.076(7) 0.025(6) 0.042(6) -0.002(6)
F6 0.167(7) 0.155(7) 0.220(8) 0.125(6) 0.132(7) 0.094(5)
C42 0.051(5) 0.089(7) 0.061(6) 0.023(5) 0.029(4) 0.023(5)
C20 0.055(6) 0.136(11) 0.086(8) -0.077(8) 0.034(6) -0.052(7)
C41 0.030(4) 0.061(6) 0.106(8) -0.003(5) -0.006(5) -0.004(4)
C43 0.064(6) 0.054(5) 0.060(6) 0.009(4) 0.008(5) 0.014(5)
C14 0.099(8) 0.087(7) 0.082(7) -0.008(6) 0.047(6) -0.018(6)
C18 0.078(7) 0.100(8) 0.048(5) 0.016(5) 0.003(5) -0.053(6)
C28 0.075(7) 0.082(7) 0.093(8) 0.028(6) 0.046(6) 0.002(6)
F12 0.098(5) 0.155(7) 0.280(12) 0.013(7) 0.041(6) -0.050(5)
C27 0.075(6) 0.066(6) 0.063(5) 0.020(5) 0.034(5) -0.005(5)
C11 0.065(6) 0.086(7) 0.091(7) -0.004(6) 0.037(6) -0.016(5)
F3 0.251(10) 0.155(7) 0.204(8) 0.125(7) 0.147(8) 0.082(7)
C36 0.073(6) 0.055(5) 0.069(6) 0.004(4) 0.032(5) 0.007(4)
F2 0.188(8) 0.255(11) 0.104(6) -0.005(6) 0.010(6) -0.119(8)
C37 0.070(6) 0.062(6) 0.094(7) -0.007(5) 0.035(6) 0.018(5)
C4 0.092(8) 0.057(6) 0.102(8) 0.026(6) 0.042(6) 0.023(5)
C19 0.051(6) 0.047(6) 0.155(12) -0.026(7) -0.017(7) 0.006(5)
C6 0.100(8) 0.095(8) 0.123(9) 0.038(7) 0.084(7) 0.052(6)
C12 0.081(7) 0.083(7) 0.101(8) 0.028(7) 0.039(7) -0.013(6)
C31 0.098(8) 0.075(7) 0.095(8) -0.015(6) 0.058(6) -0.026(6)
C30 0.118(9) 0.076(7) 0.123(9) -0.042(7) 0.052(8) -0.046(7)
F4 0.58(2) 0.084(5) 0.296(11) -0.004(6) 0.382(14) 0.013(8)
F8 0.256(13) 0.260(13) 0.175(10) -0.017(9) 0.085(9) 0.076(10)
F11 0.48(2) 0.284(16) 0.114(8) -0.083(9) 0.059(11) -0.056(16)
C15 0.096(7) 0.083(7) 0.064(6) -0.009(5) 0.043(6) -0.026(6)
F10 0.123(6) 0.103(6) 0.293(12) 0.045(7) -0.047(7) 0.007(5)
C29 0.082(7) 0.087(8) 0.111(9) 0.007(7) 0.046(7) -0.031(6)
C49 0.143(11) 0.084(8) 0.109(9) -0.039(7) -0.014(8) 0.037(8)
C48 0.100(8) 0.131(10) 0.151(11) 0.067(8) 0.088(8) 0.053(7)
C50 0.067(7) 0.149(11) 0.142(11) 0.095(9) 0.011(7) -0.011(7)
F9 0.100(6) 0.149(8) 0.433(18) 0.126(10) -0.041(8) -0.035(5)
C47 0.083(9) 0.103(10) 0.218(16) -0.026(10) -0.041(9) -0.026(7)
F5 0.110(7) 0.282(13) 0.312(14) -0.043(11) 0.084(8) -0.099(8)
C5 0.129(10) 0.108(9) 0.159(12) 0.076(8) 0.100(9) 0.060(8)
C46 0.120(10) 0.287(19) 0.045(6) 0.003(8) 0.016(6) 0.111(11)
C23 0.061(8) 0.248(18) 0.35(2) -0.230(19) 0.082(11) -0.046(9)
C22 0.172(15) 0.228(18) 0.201(17) 0.143(15) -0.099(13) -0.122(14)
C21 0.196(16) 0.43(3) 0.231(18) -0.26(2) 0.170(15) -0.224(19)
C24 0.30(2) 0.41(3) 0.074(9) 0.069(13) -0.010(11) -0.29(2)
C25 0.103(12) 0.086(10) 0.55(4) -0.087(17) -0.094(18) 0.037(9)
C52 0.114(12) 0.082(8) 0.153(13) -0.022(10) 0.084(12) -0.045(8)
N7 0.171(13) 0.159(11) 0.147(11) -0.013(11) 0.086(11) -0.074(10)
C51 0.098(10) 0.177(15) 0.142(13) 0.008(11) 0.062(10) -0.015(9)

loop_
_atom_type_symbol
_atom_type_description
_atom_type_scat_dispersion_real
_atom_type_scat_dispersion_imag
_atom_type_scat_source
C C 0.0033 0.0016 'International Tables Vol C Tables 4.2.6.8 and 6.1.1.4'
H H 0.0000 0.0000 'International Tables Vol C Tables 4.2.6.8 and 6.1.1.4'
N N 0.0061 0.0033 'International Tables Vol C Tables 4.2.6.8 and 6.1.1.4'
F F 0.0171 0.0103 'International Tables Vol C Tables 4.2.6.8 and 6.1.1.4'
P P 0.1023 0.0942 'International Tables Vol C Tables 4.2.6.8 and 6.1.1.4'
S S 0.1246 0.1234 'International Tables Vol C Tables 4.2.6.8 and 6.1.1.4'
Cl Cl 0.1484 0.1585 'International Tables Vol C Tables 4.2.6.8 and 6.1.1.4'
Rh Rh -1.1178 0.9187 'International Tables Vol C Tables 4.2.6.8 and 6.1.1.4'
O O 0.0106 0.0060 'International Tables Vol C Tables 4.2.6.8 and 6.1.1.4'

loop_
_geom_angle_atom_site_label_1
_geom_angle_atom_site_label_2
_geom_angle_atom_site_label_3
_geom_angle
N2 Rh1 C20 100.1(3)
N2 Rh1 C18 163.8(3)
C20 Rh1 C18 63.8(4)
N2 Rh1 C16 103.3(3)
C20 Rh1 C16 37.4(4)
C18 Rh1 C16 63.6(3)
N2 Rh1 C19 127.1(5)
C20 Rh1 C19 36.7(4)
C18 Rh1 C19 39.7(4)
C16 Rh1 C19 62.7(4)
N2 Rh1 C17 134.6(4)
C20 Rh1 C17 62.1(3)
C18 Rh1 C17 38.5(4)
C16 Rh1 C17 36.6(4)
C19 Rh1 C17 63.7(3)
N2 Rh1 Cl1 88.90(17)
C20 Rh1 Cl1 121.3(5)
C18 Rh1 Cl1 100.2(3)
C16 Rh1 Cl1 156.5(3)
C19 Rh1 Cl1 93.8(3)
C17 Rh1 Cl1 136.4(3)
N2 Rh1 S1 78.74(17)
C20 Rh1 S1 156.8(5)
C18 Rh1 S1 115.6(3)
C16 Rh1 S1 119.8(4)
C19 Rh1 S1 153.9(5)
C17 Rh1 S1 102.1(2)
Cl1 Rh1 S1 81.95(8)
N5 Rh2 C43 158.7(3)
N5 Rh2 C44 120.2(3)
C43 Rh2 C44 38.5(3)
N5 Rh2 C45 99.8(3)
C43 Rh2 C45 63.0(3)
C44 Rh2 C45 36.4(3)
N5 Rh2 C42 148.0(3)
C43 Rh2 C42 37.8(3)
C44 Rh2 C42 63.5(3)
C45 Rh2 C42 63.6(3)
N5 Rh2 C41 110.8(3)
C43 Rh2 C41 64.9(3)
C44 Rh2 C41 64.2(3)
C45 Rh2 C41 39.1(3)
C42 Rh2 C41 39.1(3)
N5 Rh2 Cl2 84.42(17)
C43 Rh2 Cl2 96.2(2)
C44 Rh2 Cl2 97.2(2)
C45 Rh2 Cl2 127.9(3)
C42 Rh2 Cl2 127.5(3)
C41 Rh2 Cl2 160.0(2)
N5 Rh2 S2 80.37(16)
C43 Rh2 S2 120.9(3)
C44 Rh2 S2 159.5(3)
C45 Rh2 S2 148.6(3)
C42 Rh2 S2 99.8(2)
C41 Rh2 S2 111.2(3)
Cl2 Rh2 S2 83.46(7)
C1 S1 C7 103.1(4)
C1 S1 Rh1 112.1(3)
C7 S1 Rh1 97.1(3)
C26 S2 C32 103.2(4)
C26 S2 Rh2 111.3(3)
C32 S2 Rh2 98.2(2)
F5 P1 F4 87.8(7)
F5 P1 F6 96.8(6)
F4 P1 F6 91.8(5)
F5 P1 F3 83.1(6)
F4 P1 F3 91.3(5)
F6 P1 F3 176.8(5)
F5 P1 F2 175.2(7)
F4 P1 F2 96.2(7)
F6 P1 F2 85.7(5)
F3 P1 F2 94.2(6)
F5 P1 F1 92.2(6)
F4 P1 F1 179.2(6)
F6 P1 F1 89.0(4)
F3 P1 F1 87.9(4)
F2 P1 F1 83.7(5)
N5 N6 C34 108.6(6)
N3 N2 N1 108.7(5)
N3 N2 Rh1 130.0(4)
N1 N2 Rh1 121.3(5)
N2 N3 C9 107.2(6)
C33 N4 N5 110.1(6)
C33 N4 C32 129.3(6)
N5 N4 C32 120.5(6)
N6 N5 N4 107.8(5)
N6 N5 Rh2 131.5(5)
N4 N5 Rh2 120.3(4)
N2 N1 C8 110.0(6)
N2 N1 C7 119.9(6)
C8 N1 C7 130.2(7)
C31 C26 C27 119.4(8)
C31 C26 S2 124.4(6)
C27 C26 S2 116.2(7)
N1 C8 C9 104.9(7)
N1 C8 H8 127.5
C9 C8 H8 127.5
C2 C1 C6 118.2(8)
C2 C1 S1 116.7(6)
C6 C1 S1 125.0(6)
N1 C7 S1 110.5(5)
N1 C7 H7A 109.6
S1 C7 H7A 109.6
N1 C7 H7B 109.6
S1 C7 H7B 109.6
H7A C7 H7B 108.1
N4 C33 C34 105.9(7)
N4 C33 H33 127.1
C34 C33 H33 127.1
N6 C34 C33 107.7(6)
N6 C34 C35 122.3(7)
C33 C34 C35 130.0(7)
C39 C40 C35 121.2(7)
C39 C40 H40 119.4
C35 C40 H40 119.4
C1 C2 C3 121.5(8)
C1 C2 H2 119.3
C3 C2 H2 119.3
C40 C39 C38 121.0(8)
C40 C39 H39 119.5
C38 C39 H39 119.5
N4 C32 S2 112.8(5)
N4 C32 H32A 109.0
S2 C32 H32A 109.0
N4 C32 H32B 109.0
S2 C32 H32B 109.0
H32A C32 H32B 107.8
C37 C38 C39 118.3(8)
C37 C38 H38 120.9
C39 C38 H38 120.9
F11 P2 F12 99.3(9)
F11 P2 F7 98.8(8)
F12 P2 F7 93.4(5)
F11 P2 F8 172.3(8)
F12 P2 F8 83.9(6)
F7 P2 F8 88.0(5)
F11 P2 F9 83.8(8)
F12 P2 F9 176.6(8)
F7 P2 F9 87.7(5)
F8 P2 F9 92.9(8)
F11 P2 F10 89.0(8)
F12 P2 F10 89.5(5)
F7 P2 F10 171.1(7)
F8 P2 F10 84.0(6)
F9 P2 F10 89.0(5)
C4 C3 C2 120.0(8)
C4 C3 H3 120.0
C2 C3 H3 120.0
C45 C44 C43 109.0(7)
C45 C44 C50 126.1(10)
C43 C44 C50 124.7(10)
C45 C44 Rh2 72.2(5)
C43 C44 Rh2 70.5(4)
C50 C44 Rh2 126.4(6)
C17 C16 C20 109.0(9)
C17 C16 C22 127.1(14)
C20 C16 C22 123.8(14)
C17 C16 Rh1 72.9(5)
C20 C16 Rh1 71.0(5)
C22 C16 Rh1 125.8(7)
C16 C17 C18 108.5(8)
C16 C17 C23 128.7(13)
C18 C17 C23 122.8(13)
C16 C17 Rh1 70.5(5)
C18 C17 Rh1 69.4(5)
C23 C17 Rh1 126.3(6)
N3 C9 C8 109.2(7)
N3 C9 C10 121.1(7)
C8 C9 C10 129.7(7)
C44 C45 C41 110.3(8)
C44 C45 C46 126.3(11)
C41 C45 C46 123.4(11)
C44 C45 Rh2 71.4(4)
C41 C45 Rh2 70.6(5)
C46 C45 Rh2 125.3(6)
C40 C35 C36 119.0(7)
C40 C35 C34 120.9(7)
C36 C35 C34 120.0(7)
C11 C10 C15 117.7(8)
C11 C10 C9 121.9(8)
C15 C10 C9 120.3(8)
C14 C13 C12 118.6(9)
C14 C13 H13 120.7
C12 C13 H13 120.7
C43 C42 C41 108.8(7)
C43 C42 C48 125.9(10)
C41 C42 C48 125.3(10)
C43 C42 Rh2 70.3(5)
C41 C42 Rh2 70.5(4)
C48 C42 Rh2 126.8(6)
C19 C20 C16 110.6(9)
C19 C20 C21 123.0(17)
C16 C20 C21 126.2(17)
C19 C20 Rh1 72.8(6)
C16 C20 Rh1 71.6(5)
C21 C20 Rh1 126.0(7)
C45 C41 C42 104.1(7)
C45 C41 C47 129.2(11)
C42 C41 C47 126.2(11)
C45 C41 Rh2 70.4(4)
C42 C41 Rh2 70.4(5)
C47 C41 Rh2 129.3(7)
C42 C43 C44 107.7(8)
C42 C43 C49 126.0(10)
C44 C43 C49 126.2(10)
C42 C43 Rh2 71.9(5)
C44 C43 Rh2 71.0(5)
C49 C43 Rh2 124.6(6)
C13 C14 C15 120.9(10)
C13 C14 H14 119.5
C15 C14 H14 119.5
C17 C18 C19 105.1(8)
C17 C18 C24 129.2(15)
C19 C18 C24 125.4(16)
C17 C18 Rh1 72.0(5)
C19 C18 Rh1 71.1(5)
C24 C18 Rh1 126.0(7)
C29 C28 C27 120.5(9)
C29 C28 H28 119.7
C27 C28 H28 119.7
C28 C27 C26 119.9(9)
C28 C27 H27 120.1
C26 C27 H27 120.1
C10 C11 C12 121.2(9)
C10 C11 H11 119.4
C12 C11 H11 119.4
C35 C36 C37 119.0(8)
C35 C36 H36 120.5
C37 C36 H36 120.5
C38 C37 C36 121.6(8)
C38 C37 H37 119.2
C36 C37 H37 119.2
C3 C4 C5 120.5(9)
C3 C4 H4 119.8
C5 C4 H4 119.8
C20 C19 C18 106.6(9)
C20 C19 C25 125.6(19)
C18 C19 C25 127.8(18)
C20 C19 Rh1 70.5(6)
C18 C19 Rh1 69.2(5)
C25 C19 Rh1 123.6(8)
C1 C6 C5 120.3(8)
C1 C6 H6 119.9
C5 C6 H6 119.9
C13 C12 C11 120.4(9)
C13 C12 H12 119.8
C11 C12 H12 119.8
C26 C31 C30 120.1(9)
C26 C31 H31 119.9
C30 C31 H31 119.9
C29 C30 C31 119.8(10)
C29 C30 H30 120.1
C31 C30 H30 120.1
C10 C15 C14 121.1(9)
C10 C15 H15 119.4
C14 C15 H15 119.4
C28 C29 C30 120.1(9)
C28 C29 H29 119.9
C30 C29 H29 119.9
C43 C49 H49A 109.5
C43 C49 H49B 109.5
H49A C49 H49B 109.5
C43 C49 H49C 109.5
H49A C49 H49C 109.5
H49B C49 H49C 109.5
C42 C48 H48A 109.5
C42 C48 H48B 109.5
H48A C48 H48B 109.5
C42 C48 H48C 109.5
H48A C48 H48C 109.5
H48B C48 H48C 109.5
C44 C50 H50A 109.5
C44 C50 H50B 109.5
H50A C50 H50B 109.5
C44 C50 H50C 109.5
H50A C50 H50C 109.5
H50B C50 H50C 109.5
C41 C47 H47A 109.5
C41 C47 H47B 109.5
H47A C47 H47B 109.5
C41 C47 H47C 109.5
H47A C47 H47C 109.5
H47B C47 H47C 109.5
C4 C5 C6 119.4(9)
C4 C5 H5 120.3
C6 C5 H5 120.3
C45 C46 H46A 109.5
C45 C46 H46B 109.5
H46A C46 H46B 109.5
C45 C46 H46C 109.5
H46A C46 H46C 109.5
H46B C46 H46C 109.5
C17 C23 H23A 109.5
C17 C23 H23B 109.5
H23A C23 H23B 109.5
C17 C23 H23C 109.5
H23A C23 H23C 109.5
H23B C23 H23C 109.5
C16 C22 H22A 109.5
C16 C22 H22B 109.5
H22A C22 H22B 109.5
C16 C22 H22C 109.5
H22A C22 H22C 109.5
H22B C22 H22C 109.5
C20 C21 H21A 109.5
C20 C21 H21B 109.5
H21A C21 H21B 109.5
C20 C21 H21C 109.5
H21A C21 H21C 109.5
H21B C21 H21C 109.5
C18 C24 H24A 109.5
C18 C24 H24B 109.5
H24A C24 H24B 109.5
C18 C24 H24C 109.5
H24A C24 H24C 109.5
H24B C24 H24C 109.5
C19 C25 H25A 109.5
C19 C25 H25B 109.5
H25A C25 H25B 109.5
C19 C25 H25C 109.5
H25A C25 H25C 109.5
H25B C25 H25C 109.5
N7 C52 C51 179.2(19)
C52 C51 H51A 109.5
C52 C51 H51B 109.5
H51A C51 H51B 109.5
C52 C51 H51C 109.5
H51A C51 H51C 109.5
H51B C51 H51C 109.5

loop_
_geom_bond_atom_site_label_1
_geom_bond_atom_site_label_2
_geom_bond_distance
Rh1 N2 2.110(6)
Rh1 C20 2.124(8)
Rh1 C18 2.128(8)
Rh1 C16 2.132(8)
Rh1 C19 2.153(9)
Rh1 C17 2.163(8)
Rh1 Cl1 2.394(2)
Rh1 S1 2.432(2)
Rh2 N5 2.114(6)
Rh2 C43 2.139(8)
Rh2 C44 2.146(8)
Rh2 C45 2.157(8)
Rh2 C42 2.159(8)
Rh2 C41 2.160(8)
Rh2 Cl2 2.387(2)
Rh2 S2 2.410(2)
S1 C1 1.767(8)
S1 C7 1.820(8)
S2 C26 1.769(8)
S2 C32 1.802(8)
P1 F5 1.481(8)
P1 F4 1.483(6)
P1 F6 1.523(6)
P1 F3 1.551(7)
P1 F2 1.557(8)
P1 F1 1.574(6)
N6 N5 1.306(7)
N6 C34 1.358(8)
N2 N3 1.316(7)
N2 N1 1.344(8)
N3 C9 1.364(9)
N4 C33 1.323(9)
N4 N5 1.351(8)
N4 C32 1.461(9)
N1 C8 1.346(9)
N1 C7 1.456(9)
C26 C31 1.368(11)
C26 C27 1.392(11)
C8 C9 1.365(10)
C8 H8 0.9300
C1 C2 1.367(10)
C1 C6 1.368(11)
C7 H7A 0.9700
C7 H7B 0.9700
C33 C34 1.373(10)
C33 H33 0.9300
C34 C35 1.470(10)
C40 C39 1.368(10)
C40 C35 1.378(10)
C40 H40 0.9300
C2 C3 1.370(11)
C2 H2 0.9300
C39 C38 1.377(11)
C39 H39 0.9300
C32 H32A 0.9700
C32 H32B 0.9700
C38 C37 1.369(12)
C38 H38 0.9300
P2 F11 1.425(9)
P2 F12 1.497(7)
P2 F7 1.499(7)
P2 F8 1.530(11)
P2 F9 1.549(9)
P2 F10 1.574(8)
C3 C4 1.336(11)
C3 H3 0.9300
C44 C45 1.344(12)
C44 C43 1.414(11)
C44 C50 1.510(11)
C16 C17 1.350(13)
C16 C20 1.365(15)
C16 C22 1.521(14)
C17 C18 1.417(13)
C17 C23 1.494(13)
C9 C10 1.467(11)
C45 C41 1.443(13)
C45 C46 1.491(12)
C35 C36 1.383(10)
C10 C11 1.361(11)
C10 C15 1.368(11)
C13 C14 1.352(12)
C13 C12 1.367(13)
C13 H13 0.9300
C42 C43 1.391(12)
C42 C41 1.444(12)
C42 C48 1.507(11)
C20 C19 1.347(15)
C20 C21 1.511(14)
C41 C47 1.508(13)
C43 C49 1.525(12)
C14 C15 1.390(12)
C14 H14 0.9300
C18 C19 1.453(15)
C18 C24 1.498(13)
C28 C29 1.363(13)
C28 C27 1.366(12)
C28 H28 0.9300
C27 H27 0.9300
C11 C12 1.396(12)
C11 H11 0.9300
C36 C37 1.403(11)
C36 H36 0.9300
C37 H37 0.9300
C4 C5 1.370(13)
C4 H4 0.9300
C19 C25 1.488(15)
C6 C5 1.390(12)
C6 H6 0.9300
C12 H12 0.9300
C31 C30 1.384(12)
C31 H31 0.9300
C30 C29 1.372(13)
C30 H30 0.9300
C15 H15 0.9300
C29 H29 0.9300
C49 H49A 0.9600
C49 H49B 0.9600
C49 H49C 0.9600
C48 H48A 0.9600
C48 H48B 0.9600
C48 H48C 0.9600
C50 H50A 0.9600
C50 H50B 0.9600
C50 H50C 0.9600
C47 H47A 0.9600
C47 H47B 0.9600
C47 H47C 0.9600
C5 H5 0.9300
C46 H46A 0.9600
C46 H46B 0.9600
C46 H46C 0.9600
C23 H23A 0.9600
C23 H23B 0.9600
C23 H23C 0.9600
C22 H22A 0.9600
C22 H22B 0.9600
C22 H22C 0.9600
C21 H21A 0.9600
C21 H21B 0.9600
C21 H21C 0.9600
C24 H24A 0.9600
C24 H24B 0.9600
C24 H24C 0.9600
C25 H25A 0.9600
C25 H25B 0.9600
C25 H25C 0.9600
C52 N7 1.149(17)
C52 C51 1.392(18)
C51 H51A 0.9600
C51 H51B 0.9600
C51 H51C 0.9600

loop_
_geom_torsion_atom_site_label_1
_geom_torsion_atom_site_label_2
_geom_torsion_atom_site_label_3
_geom_torsion_atom_site_label_4
_geom_torsion
N2 Rh1 S1 C1 81.0(3)
C20 Rh1 S1 C1 -8.4(8)
C18 Rh1 S1 C1 -91.0(4)
C16 Rh1 S1 C1 -18.0(4)
C19 Rh1 S1 C1 -106.3(7)
C17 Rh1 S1 C1 -52.6(4)
Cl1 Rh1 S1 C1 171.5(3)
N2 Rh1 S1 C7 -26.2(3)
C20 Rh1 S1 C7 -115.6(8)
C18 Rh1 S1 C7 161.8(4)
C16 Rh1 S1 C7 -125.3(4)
C19 Rh1 S1 C7 146.5(6)
C17 Rh1 S1 C7 -159.9(4)
Cl1 Rh1 S1 C7 64.2(3)
N5 Rh2 S2 C26 -86.1(3)
C43 Rh2 S2 C26 95.1(4)
C44 Rh2 S2 C26 95.2(7)
C45 Rh2 S2 C26 7.0(5)
C42 Rh2 S2 C26 61.4(4)
C41 Rh2 S2 C26 22.5(4)
Cl2 Rh2 S2 C26 -171.6(3)
N5 Rh2 S2 C32 21.5(3)
C43 Rh2 S2 C32 -157.2(4)
C44 Rh2 S2 C32 -157.1(7)
C45 Rh2 S2 C32 114.7(5)
C42 Rh2 S2 C32 169.1(4)
C41 Rh2 S2 C32 130.2(4)
Cl2 Rh2 S2 C32 -63.9(3)
C20 Rh1 N2 N3 -3.3(8)
C18 Rh1 N2 N3 -6.6(17)
C16 Rh1 N2 N3 -41.5(7)
C19 Rh1 N2 N3 24.3(8)
C17 Rh1 N2 N3 -63.8(7)
Cl1 Rh1 N2 N3 118.3(6)
S1 Rh1 N2 N3 -159.7(6)
C20 Rh1 N2 N1 175.7(7)
C18 Rh1 N2 N1 172.4(14)
C16 Rh1 N2 N1 137.5(6)
C19 Rh1 N2 N1 -156.7(6)
C17 Rh1 N2 N1 115.2(6)
Cl1 Rh1 N2 N1 -62.7(5)
S1 Rh1 N2 N1 19.3(5)
N1 N2 N3 C9 0.0(8)
Rh1 N2 N3 C9 179.1(5)
C34 N6 N5 N4 1.6(7)
C34 N6 N5 Rh2 173.3(5)
C33 N4 N5 N6 -1.2(8)
C32 N4 N5 N6 175.7(6)
C33 N4 N5 Rh2 -174.1(5)
C32 N4 N5 Rh2 2.8(8)
C43 Rh2 N5 N6 -10.9(12)
C44 Rh2 N5 N6 -8.5(7)
C45 Rh2 N5 N6 23.9(7)
C42 Rh2 N5 N6 79.0(8)
C41 Rh2 N5 N6 62.9(7)
Cl2 Rh2 N5 N6 -103.7(6)
S2 Rh2 N5 N6 172.0(6)
C43 Rh2 N5 N4 160.0(7)
C44 Rh2 N5 N4 162.4(5)
C45 Rh2 N5 N4 -165.1(5)
C42 Rh2 N5 N4 -110.1(6)
C41 Rh2 N5 N4 -126.1(6)
Cl2 Rh2 N5 N4 67.3(5)
S2 Rh2 N5 N4 -17.0(5)
N3 N2 N1 C8 -0.4(8)
Rh1 N2 N1 C8 -179.6(5)
N3 N2 N1 C7 179.1(6)
Rh1 N2 N1 C7 -0.1(9)
C32 S2 C26 C31 -39.4(9)
Rh2 S2 C26 C31 65.0(9)
C32 S2 C26 C27 142.5(6)
Rh2 S2 C26 C27 -113.1(6)
N2 N1 C8 C9 0.6(8)
C7 N1 C8 C9 -178.8(7)
C7 S1 C1 C2 -148.2(6)
Rh1 S1 C1 C2 108.5(6)
C7 S1 C1 C6 28.6(9)
Rh1 S1 C1 C6 -74.8(9)
N2 N1 C7 S1 -27.4(8)
C8 N1 C7 S1 152.0(7)
C1 S1 C7 N1 -79.6(6)
Rh1 S1 C7 N1 35.1(6)
N5 N4 C33 C34 0.3(8)
C32 N4 C33 C34 -176.2(7)
N5 N6 C34 C33 -1.4(8)
N5 N6 C34 C35 -179.8(6)
N4 C33 C34 N6 0.6(8)
N4 C33 C34 C35 178.8(7)
C6 C1 C2 C3 3.4(13)
S1 C1 C2 C3 -179.7(7)
C35 C40 C39 C38 1.4(12)
C33 N4 C32 S2 -163.9(6)
N5 N4 C32 S2 19.9(8)
C26 S2 C32 N4 86.6(6)
Rh2 S2 C32 N4 -27.7(6)
C40 C39 C38 C37 -1.0(13)
C1 C2 C3 C4 -1.0(14)
N5 Rh2 C44 C45 62.9(6)
C43 Rh2 C44 C45 -118.5(7)
C42 Rh2 C44 C45 -80.8(6)
C41 Rh2 C44 C45 -37.1(5)
Cl2 Rh2 C44 C45 150.7(5)
S2 Rh2 C44 C45 -118.6(8)
N5 Rh2 C44 C43 -178.6(5)
C45 Rh2 C44 C43 118.5(7)
C42 Rh2 C44 C43 37.6(5)
C41 Rh2 C44 C43 81.4(6)
Cl2 Rh2 C44 C43 -90.9(5)
S2 Rh2 C44 C43 -0.2(10)
N5 Rh2 C44 C50 -59.3(11)
C43 Rh2 C44 C50 119.3(12)
C45 Rh2 C44 C50 -122.2(12)
C42 Rh2 C44 C50 157.0(11)
C41 Rh2 C44 C50 -159.3(11)
Cl2 Rh2 C44 C50 28.4(10)
S2 Rh2 C44 C50 119.2(9)
N2 Rh1 C16 C17 -153.0(6)
C20 Rh1 C16 C17 117.8(8)
C18 Rh1 C16 C17 37.2(6)
C19 Rh1 C16 C17 81.9(7)
Cl1 Rh1 C16 C17 87.3(11)
S1 Rh1 C16 C17 -68.5(6)
N2 Rh1 C16 C20 89.2(7)
C18 Rh1 C16 C20 -80.5(7)
C19 Rh1 C16 C20 -35.9(6)
C17 Rh1 C16 C20 -117.8(8)
Cl1 Rh1 C16 C20 -30.5(13)
S1 Rh1 C16 C20 173.7(6)
N2 Rh1 C16 C22 -29.2(15)
C20 Rh1 C16 C22 -118.5(17)
C18 Rh1 C16 C22 161.0(16)
C19 Rh1 C16 C22 -154.3(17)
C17 Rh1 C16 C22 123.8(17)
Cl1 Rh1 C16 C22 -148.9(12)
S1 Rh1 C16 C22 55.3(15)
C20 C16 C17 C18 3.0(10)
C22 C16 C17 C18 178.5(9)
Rh1 C16 C17 C18 -59.2(6)
C20 C16 C17 C23 -176.5(9)
C22 C16 C17 C23 -1.0(16)
Rh1 C16 C17 C23 121.3(9)
C20 C16 C17 Rh1 62.2(6)
C22 C16 C17 Rh1 -122.4(10)
N2 Rh1 C17 C16 38.3(7)
C20 Rh1 C17 C16 -37.5(6)
C18 Rh1 C17 C16 -119.6(8)
C19 Rh1 C17 C16 -78.9(7)
Cl1 Rh1 C17 C16 -144.7(6)
S1 Rh1 C17 C16 124.3(6)
N2 Rh1 C17 C18 157.9(6)
C20 Rh1 C17 C18 82.1(7)
C16 Rh1 C17 C18 119.6(8)
C19 Rh1 C17 C18 40.7(6)
Cl1 Rh1 C17 C18 -25.1(7)
S1 Rh1 C17 C18 -116.1(6)
N2 Rh1 C17 C23 -85.9(14)
C20 Rh1 C17 C23 -161.7(15)
C18 Rh1 C17 C23 116.2(16)
C16 Rh1 C17 C23 -124.2(16)
C19 Rh1 C17 C23 156.9(15)
Cl1 Rh1 C17 C23 91.1(13)
S1 Rh1 C17 C23 0.1(14)
N2 N3 C9 C8 0.4(8)
N2 N3 C9 C10 179.5(7)
N1 C8 C9 N3 -0.6(8)
N1 C8 C9 C10 -179.6(7)
C43 C44 C45 C41 -1.2(10)
C50 C44 C45 C41 -177.4(8)
Rh2 C44 C45 C41 60.1(6)
C43 C44 C45 C46 178.2(8)
C50 C44 C45 C46 2.0(14)
Rh2 C44 C45 C46 -120.6(9)
C43 C44 C45 Rh2 -61.2(6)
C50 C44 C45 Rh2 122.6(9)
N5 Rh2 C45 C44 -128.6(5)
C43 Rh2 C45 C44 37.9(5)
C42 Rh2 C45 C44 80.4(6)
C41 Rh2 C45 C44 120.5(8)
Cl2 Rh2 C45 C44 -38.0(6)
S2 Rh2 C45 C44 143.8(5)
N5 Rh2 C45 C41 110.9(5)
C43 Rh2 C45 C41 -82.6(6)
C44 Rh2 C45 C41 -120.5(8)
C42 Rh2 C45 C41 -40.1(5)
Cl2 Rh2 C45 C41 -158.5(4)
S2 Rh2 C45 C41 23.3(8)
N5 Rh2 C45 C46 -6.8(11)
C43 Rh2 C45 C46 159.7(12)
C44 Rh2 C45 C46 121.8(13)
C42 Rh2 C45 C46 -157.8(12)
C41 Rh2 C45 C46 -117.7(13)
Cl2 Rh2 C45 C46 83.8(11)
S2 Rh2 C45 C46 -94.4(11)
C39 C40 C35 C36 -0.2(11)
C39 C40 C35 C34 176.7(7)
N6 C34 C35 C40 14.7(10)
C33 C34 C35 C40 -163.3(7)
N6 C34 C35 C36 -168.5(7)
C33 C34 C35 C36 13.6(12)
N3 C9 C10 C11 163.0(8)
C8 C9 C10 C11 -18.1(13)
N3 C9 C10 C15 -18.5(12)
C8 C9 C10 C15 160.4(9)
N5 Rh2 C42 C43 -143.5(6)
C44 Rh2 C42 C43 -38.4(5)
C45 Rh2 C42 C43 -79.2(6)
C41 Rh2 C42 C43 -119.3(7)
Cl2 Rh2 C42 C43 39.8(6)
S2 Rh2 C42 C43 129.0(5)
N5 Rh2 C42 C41 -24.2(8)
C43 Rh2 C42 C41 119.3(7)
C44 Rh2 C42 C41 80.9(6)
C45 Rh2 C42 C41 40.1(5)
Cl2 Rh2 C42 C41 159.1(5)
S2 Rh2 C42 C41 -111.7(5)
N5 Rh2 C42 C48 95.8(10)
C43 Rh2 C42 C48 -120.6(12)
C44 Rh2 C42 C48 -159.0(11)
C45 Rh2 C42 C48 160.1(11)
C41 Rh2 C42 C48 120.0(12)
Cl2 Rh2 C42 C48 -80.9(10)
S2 Rh2 C42 C48 8.4(10)
C17 C16 C20 C19 -0.7(11)
C22 C16 C20 C19 -176.3(9)
Rh1 C16 C20 C19 62.8(7)
C17 C16 C20 C21 174.9(9)
C22 C16 C20 C21 -0.7(15)
Rh1 C16 C20 C21 -121.7(9)
C17 C16 C20 Rh1 -63.4(6)
C22 C16 C20 Rh1 120.9(9)
N2 Rh1 C20 C19 141.8(7)
C18 Rh1 C20 C19 -39.2(6)
C16 Rh1 C20 C19 -119.4(9)
C17 Rh1 C20 C19 -82.7(7)
Cl1 Rh1 C20 C19 46.9(8)
S1 Rh1 C20 C19 -133.3(10)
N2 Rh1 C20 C16 -98.8(6)
C18 Rh1 C20 C16 80.2(6)
C19 Rh1 C20 C16 119.4(9)
C17 Rh1 C20 C16 36.7(5)
Cl1 Rh1 C20 C16 166.3(5)
S1 Rh1 C20 C16 -13.9(12)
N2 Rh1 C20 C21 23.1(18)
C18 Rh1 C20 C21 -158(2)
C16 Rh1 C20 C21 122(2)
C19 Rh1 C20 C21 -119(2)
C17 Rh1 C20 C21 159(2)
Cl1 Rh1 C20 C21 -71.8(18)
S1 Rh1 C20 C21 108.0(16)
C44 C45 C41 C42 2.4(9)
C46 C45 C41 C42 -177.0(8)
Rh2 C45 C41 C42 62.9(5)
C44 C45 C41 C47 174.2(9)
C46 C45 C41 C47 -5.2(14)
Rh2 C45 C41 C47 -125.3(10)
C44 C45 C41 Rh2 -60.5(6)
C46 C45 C41 Rh2 120.1(8)
C43 C42 C41 C45 -2.7(9)
C48 C42 C41 C45 175.2(8)
Rh2 C42 C41 C45 -62.8(5)
C43 C42 C41 C47 -174.8(9)
C48 C42 C41 C47 3.1(14)
Rh2 C42 C41 C47 125.0(10)
C43 C42 C41 Rh2 60.2(6)
C48 C42 C41 Rh2 -121.9(8)
N5 Rh2 C41 C45 -79.8(6)
C43 Rh2 C41 C45 77.5(6)
C44 Rh2 C41 C45 34.6(5)
C42 Rh2 C41 C45 113.6(7)
Cl2 Rh2 C41 C45 57.7(12)
S2 Rh2 C41 C45 -167.2(5)
N5 Rh2 C41 C42 166.6(5)
C43 Rh2 C41 C42 -36.1(5)
C44 Rh2 C41 C42 -79.0(6)
C45 Rh2 C41 C42 -113.6(7)
Cl2 Rh2 C41 C42 -55.9(12)
S2 Rh2 C41 C42 79.2(5)
N5 Rh2 C41 C47 45.3(13)
C43 Rh2 C41 C47 -157.4(13)
C44 Rh2 C41 C47 159.8(13)
C45 Rh2 C41 C47 125.1(14)
C42 Rh2 C41 C47 -121.2(14)
Cl2 Rh2 C41 C47 -177.1(9)
S2 Rh2 C41 C47 -42.1(12)
C41 C42 C43 C44 2.1(9)
C48 C42 C43 C44 -175.8(8)
Rh2 C42 C43 C44 62.3(6)
C41 C42 C43 C49 179.6(8)
C48 C42 C43 C49 1.7(14)
Rh2 C42 C43 C49 -120.1(9)
C41 C42 C43 Rh2 -60.2(6)
C48 C42 C43 Rh2 121.8(9)
C45 C44 C43 C42 -0.6(9)
C50 C44 C43 C42 175.7(8)
Rh2 C44 C43 C42 -62.9(6)
C45 C44 C43 C49 -178.1(8)
C50 C44 C43 C49 -1.9(13)
Rh2 C44 C43 C49 119.5(9)
C45 C44 C43 Rh2 62.3(6)
C50 C44 C43 Rh2 -121.4(8)
N5 Rh2 C43 C42 120.2(8)
C44 Rh2 C43 C42 116.8(7)
C45 Rh2 C43 C42 81.0(6)
C41 Rh2 C43 C42 37.4(5)
Cl2 Rh2 C43 C42 -149.3(5)
S2 Rh2 C43 C42 -63.2(5)
N5 Rh2 C43 C44 3.3(11)
C45 Rh2 C43 C44 -35.8(5)
C42 Rh2 C43 C44 -116.8(7)
C41 Rh2 C43 C44 -79.5(6)
Cl2 Rh2 C43 C44 93.9(5)
S2 Rh2 C43 C44 179.9(4)
N5 Rh2 C43 C49 -118.1(10)
C44 Rh2 C43 C49 -121.5(11)
C45 Rh2 C43 C49 -157.3(11)
C42 Rh2 C43 C49 121.7(11)
C41 Rh2 C43 C49 159.1(11)
Cl2 Rh2 C43 C49 -27.6(9)
S2 Rh2 C43 C49 58.5(10)
C12 C13 C14 C15 0.6(16)
C16 C17 C18 C19 -4.1(10)
C23 C17 C18 C19 175.5(8)
Rh1 C17 C18 C19 -63.9(6)
C16 C17 C18 C24 -178.0(9)
C23 C17 C18 C24 1.6(15)
Rh1 C17 C18 C24 122.2(10)
C16 C17 C18 Rh1 59.8(6)
C23 C17 C18 Rh1 -120.7(8)
N2 Rh1 C18 C17 -73.7(17)
C20 Rh1 C18 C17 -77.3(6)
C16 Rh1 C18 C17 -35.4(6)
C19 Rh1 C18 C17 -113.6(8)
Cl1 Rh1 C18 C17 162.7(5)
S1 Rh1 C18 C17 76.8(6)
N2 Rh1 C18 C19 39.9(18)
C20 Rh1 C18 C19 36.3(6)
C16 Rh1 C18 C19 78.3(7)
C17 Rh1 C18 C19 113.6(8)
Cl1 Rh1 C18 C19 -83.6(7)
S1 Rh1 C18 C19 -169.5(6)
N2 Rh1 C18 C24 160.4(14)
C20 Rh1 C18 C24 156.8(19)
C16 Rh1 C18 C24 -161.2(18)
C19 Rh1 C18 C24 120.5(19)
C17 Rh1 C18 C24 -125.8(19)
Cl1 Rh1 C18 C24 36.9(16)
S1 Rh1 C18 C24 -49.0(17)
C29 C28 C27 C26 4.7(14)
C31 C26 C27 C28 -3.2(13)
S2 C26 C27 C28 175.0(7)
C15 C10 C11 C12 0.8(14)
C9 C10 C11 C12 179.3(8)
C40 C35 C36 C37 -1.2(12)
C34 C35 C36 C37 -178.1(7)
C39 C38 C37 C36 -0.5(13)
C35 C36 C37 C38 1.6(13)
C2 C3 C4 C5 -3.4(16)
C16 C20 C19 C18 -1.9(11)
C21 C20 C19 C18 -177.6(8)
Rh1 C20 C19 C18 60.1(6)
C16 C20 C19 C25 180.0(10)
C21 C20 C19 C25 4.3(16)
Rh1 C20 C19 C25 -118.0(11)
C16 C20 C19 Rh1 -62.0(7)
C21 C20 C19 Rh1 122.2(9)
C17 C18 C19 C20 3.6(10)
C24 C18 C19 C20 177.8(9)
Rh1 C18 C19 C20 -60.9(7)
C17 C18 C19 C25 -178.4(10)
C24 C18 C19 C25 -4.2(16)
Rh1 C18 C19 C25 117.1(11)
C17 C18 C19 Rh1 64.5(6)
C24 C18 C19 Rh1 -121.3(9)
N2 Rh1 C19 C20 -49.8(8)
C18 Rh1 C19 C20 117.3(8)
C16 Rh1 C19 C20 36.6(6)
C17 Rh1 C19 C20 77.7(7)
Cl1 Rh1 C19 C20 -141.3(7)
S1 Rh1 C19 C20 139.2(9)
N2 Rh1 C19 C18 -167.0(5)
C20 Rh1 C19 C18 -117.3(8)
C16 Rh1 C19 C18 -80.7(6)
C17 Rh1 C19 C18 -39.5(5)
Cl1 Rh1 C19 C18 101.4(6)
S1 Rh1 C19 C18 21.9(11)
N2 Rh1 C19 C25 71(2)
C20 Rh1 C19 C25 120(2)
C18 Rh1 C19 C25 -122(2)
C16 Rh1 C19 C25 157(2)
C17 Rh1 C19 C25 -162(2)
Cl1 Rh1 C19 C25 -20.9(19)
S1 Rh1 C19 C25 -100.4(18)
C2 C1 C6 C5 -1.4(16)
S1 C1 C6 C5 -178.1(9)
C14 C13 C12 C11 -0.7(15)
C10 C11 C12 C13 0.0(15)
C27 C26 C31 C30 -0.6(15)
S2 C26 C31 C30 -178.6(8)
C26 C31 C30 C29 2.9(17)
C11 C10 C15 C14 -0.9(14)
C9 C10 C15 C14 -179.4(8)
C13 C14 C15 C10 0.2(16)
C27 C28 C29 C30 -2.3(16)
C31 C30 C29 C28 -1.5(18)
C3 C4 C5 C6 5.3(19)
C1 C6 C5 C4 -2.9(19)
